data_7114992
loop_
_publ_author_name
'Vaid, Thomas P.'
'Sydora, Orson L.'
'Douthwaite, Richard E.'
'Wolczanski, Peter T.'
'Lobkovsky, Emil B.'

_publ_section_title
;
 Hydrogen bonds between polyphenol (p-HOC6H4O)6W and bipyridines:
 (4,4&#x2032;-bipy&#x00B7;HOC6H4O)6W and 3-D networks
 [{4,4&#x2032;-(NC5H4)2(CH2CH2)}n{(HOC6H4O)6W}]\\infty (n = 2, 3)
;
_journal_issue 14
_journal_name_full 'Chemical Communications'
_journal_page_first 1300
_journal_paper_doi 10.1039/b100561h
_journal_year 2001
_chemical_formula_sum 'C60 H54 N4 O12 W'
_chemical_formula_weight 1206.92
_chemical_name_systematic
; 
? 
;
_space_group_IT_number 2
_symmetry_cell_setting triclinic
_symmetry_space_group_name_Hall '-P 1'
_symmetry_space_group_name_H-M 'P -1'
_atom_sites_solution_hydrogens geom
_atom_sites_solution_primary direct
_atom_sites_solution_secondary difmap
_audit_creation_method SHELXL-97
_cell_angle_alpha 86.9380(10)
_cell_angle_beta 83.5980(10)
_cell_angle_gamma 88.5040(10)
_cell_formula_units_Z 2
_cell_length_a 9.5723(3)
_cell_length_b 11.2623(4)
_cell_length_c 26.9897(9)
_cell_measurement_temperature 296(2)
_cell_volume 2886.79(17)
_computing_cell_refinement SAINT
_computing_data_collection SMART
_computing_data_reduction SAINT
_computing_molecular_graphics SHELXTL
_computing_publication_material SHELXTL
_computing_structure_refinement 'SHELXL-97 (Sheldrick, 1997)'
_computing_structure_solution 'SHELXS-97 (Sheldrick, 1990)'
_diffrn_ambient_temperature 296(2)
_diffrn_measured_fraction_theta_full 0.844
_diffrn_measured_fraction_theta_max 0.844
_diffrn_measurement_device_type 'Bruker 1K CCD'
_diffrn_measurement_method '0.3 degree omega scan'
_diffrn_radiation_monochromator graphite
_diffrn_radiation_source 'fine-focus sealed tube'
_diffrn_radiation_type MoK\a
_diffrn_radiation_wavelength 0.71073
_diffrn_reflns_av_R_equivalents 0.0502
_diffrn_reflns_av_sigmaI/netI 0.1004
_diffrn_reflns_limit_h_max 11
_diffrn_reflns_limit_h_min -11
_diffrn_reflns_limit_k_max 12
_diffrn_reflns_limit_k_min -13
_diffrn_reflns_limit_l_max 33
_diffrn_reflns_limit_l_min -28
_diffrn_reflns_number 16628
_diffrn_reflns_theta_full 26.15
_diffrn_reflns_theta_max 26.15
_diffrn_reflns_theta_min 0.76
_exptl_absorpt_coefficient_mu 2.064
_exptl_absorpt_correction_T_max 0.962273
_exptl_absorpt_correction_T_min 0.702253
_exptl_absorpt_correction_type SADABS
_exptl_crystal_colour red
_exptl_crystal_density_diffrn 1.388
_exptl_crystal_density_method 'not measured'
_exptl_crystal_description plates
_exptl_crystal_F_000 1224
_exptl_crystal_size_max 0.5
_exptl_crystal_size_mid 0.4
_exptl_crystal_size_min 0.01
_refine_diff_density_max 1.518
_refine_diff_density_min -1.691
_refine_diff_density_rms 0.173
_refine_ls_extinction_method none
_refine_ls_goodness_of_fit_ref 1.230
_refine_ls_hydrogen_treatment mixed
_refine_ls_matrix_type full
_refine_ls_number_parameters 451
_refine_ls_number_reflns 9721
_refine_ls_number_restraints 192
_refine_ls_restrained_S_all 1.234
_refine_ls_R_factor_all 0.1080
_refine_ls_R_factor_gt 0.0802
_refine_ls_shift/su_max 3.433
_refine_ls_shift/su_mean 0.114
_refine_ls_structure_factor_coef Fsqd
_refine_ls_weighting_details 'calc w=1/[\s^2^(Fo^2^)+(0.1000P)^2^+0.0000P] where P=(Fo^2^+2Fc^2^)/3'
_refine_ls_weighting_scheme calc
_refine_ls_wR_factor_gt 0.1932
_refine_ls_wR_factor_ref 0.2117
_reflns_number_gt 7605
_reflns_number_total 9721
_reflns_threshold_expression >2sigma(I)
_cod_data_source_file b100561h.txt
_cod_data_source_block final2
_cod_original_sg_symbol_H-M P-1
_cod_database_code 7114992

loop_
_symmetry_equiv_pos_as_xyz
'x, y, z'
'-x, -y, -z'

loop_
_atom_site_label
_atom_site_type_symbol
_atom_site_fract_x
_atom_site_fract_y
_atom_site_fract_z
_atom_site_U_iso_or_equiv
_atom_site_adp_type
_atom_site_occupancy
_atom_site_symmetry_multiplicity
_atom_site_calc_flag
_atom_site_refinement_flags
_atom_site_disorder_assembly
_atom_site_disorder_group
W1 W 0.08230(5) 0.07271(4) -0.271884(16) 0.04128(18) Uani 1 1 d . A .
O1 O 0.0017(8) -0.0780(6) -0.2631(3) 0.0526(18) Uani 1 1 d . . .
C2 C -0.0249(10) -0.1781(9) -0.2881(4) 0.042(2) Uiso 1 1 d D . .
O3 O 0.0921(7) 0.0646(7) -0.2016(3) 0.0505(18) Uani 1 1 d . . .
C3 C 0.0553(11) -0.2067(9) -0.3312(4) 0.051(3) Uiso 1 1 d D . .
H3A H 0.1300 -0.1595 -0.3444 0.061 Uiso 1 1 calc R . .
C4 C -0.1370(12) -0.2461(10) -0.2670(4) 0.055(3) Uiso 1 1 d D . .
H4A H -0.1900 -0.2260 -0.2375 0.066 Uiso 1 1 calc R . .
C5 C 0.0224(11) -0.3092(9) -0.3552(4) 0.054(3) Uiso 1 1 d D . .
H5A H 0.0758 -0.3310 -0.3843 0.065 Uiso 1 1 calc R . .
C6 C -0.1668(13) -0.3471(11) -0.2923(4) 0.063(3) Uiso 1 1 d D . .
H6A H -0.2416 -0.3945 -0.2793 0.075 Uiso 1 1 calc R . .
C7 C -0.0903(11) -0.3767(10) -0.3347(4) 0.052(3) Uiso 1 1 d D . .
O8 O -0.1163(10) -0.4748(8) -0.3601(4) 0.081(3) Uiso 1 1 d . . .
H8A H -0.2014 -0.4816 -0.3600 0.122 Uiso 1 1 calc R . .
O9 O 0.2617(8) 0.0015(6) -0.2802(2) 0.0475(17) Uani 1 1 d . . .
C10 C 0.3455(10) -0.0694(8) -0.2510(4) 0.041(2) Uiso 1 1 d D A .
C11 C 0.4117(11) -0.0183(11) -0.2153(4) 0.057(3) Uiso 1 1 d D . .
H11A H 0.4001 0.0629 -0.2110 0.068 Uiso 1 1 calc R A .
C12 C 0.3623(12) -0.1886(10) -0.2573(4) 0.054(3) Uiso 1 1 d D . .
H12A H 0.3162 -0.2230 -0.2813 0.065 Uiso 1 1 calc R A .
C13 C 0.4956(13) -0.0856(11) -0.1858(5) 0.067(3) Uiso 1 1 d D A .
H13A H 0.5399 -0.0504 -0.1615 0.080 Uiso 1 1 calc R . .
C14 C 0.4472(12) -0.2596(10) -0.2287(4) 0.056(3) Uiso 1 1 d D A .
H14A H 0.4591 -0.3405 -0.2336 0.067 Uiso 1 1 calc R . .
C15 C 0.5130(11) -0.2071(9) -0.1928(4) 0.047(3) Uiso 1 1 d D . .
O16 O 0.5971(10) -0.2703(9) -0.1621(4) 0.083(3) Uiso 1 1 d . A .
H16A H 0.5846 -0.3417 -0.1636 0.125 Uiso 1 1 calc R . .
O17 O 0.1663(7) 0.2217(6) -0.2806(3) 0.0516(18) Uani 1 1 d . . .
C18 C 0.2745(10) 0.2956(8) -0.2988(3) 0.038(2) Uiso 1 1 d D A .
C19 C 0.4080(11) 0.2545(10) -0.3092(4) 0.053(3) Uiso 1 1 d D . .
H19A H 0.4278 0.1738 -0.3041 0.064 Uiso 1 1 calc R A .
C20 C 0.2444(13) 0.4165(10) -0.3057(4) 0.058(3) Uiso 1 1 d D . .
H20A H 0.1531 0.4459 -0.2988 0.069 Uiso 1 1 calc R A .
C21 C 0.5142(13) 0.3290(10) -0.3272(4) 0.060(3) Uiso 1 1 d D A .
H21A H 0.6052 0.2989 -0.3345 0.072 Uiso 1 1 calc R . .
C22 C 0.3533(12) 0.4926(11) -0.3231(4) 0.061(3) Uiso 1 1 d D A .
H22A H 0.3341 0.5738 -0.3269 0.073 Uiso 1 1 calc R . .
C23 C 0.4852(11) 0.4518(9) -0.3345(4) 0.048(3) Uiso 1 1 d D . .
O24 O 0.5972(9) 0.5211(8) -0.3543(3) 0.075(2) Uiso 1 1 d . A .
H24A H 0.5708 0.5908 -0.3570 0.113 Uiso 1 1 calc R . .
O25 O 0.0630(8) 0.0676(6) -0.3407(3) 0.0507(18) Uani 1 1 d . . .
C26 C -0.0108(10) 0.1135(9) -0.3779(4) 0.045(2) Uiso 1 1 d D A .
C27 C -0.0486(11) 0.2349(11) -0.3797(5) 0.066(3) Uiso 1 1 d D . .
H27A H -0.0293 0.2829 -0.3544 0.079 Uiso 1 1 calc R A .
C28 C -0.0425(12) 0.0437(11) -0.4150(4) 0.058(3) Uiso 1 1 d D . .
H28A H -0.0203 -0.0372 -0.4134 0.070 Uiso 1 1 calc R A .
C29 C -0.1149(12) 0.2825(12) -0.4197(4) 0.066(3) Uiso 1 1 d D A .
H29A H -0.1413 0.3626 -0.4210 0.079 Uiso 1 1 calc R . .
C30 C -0.1073(13) 0.0928(11) -0.4547(5) 0.067(3) Uiso 1 1 d D A .
H30A H -0.1274 0.0448 -0.4799 0.080 Uiso 1 1 calc R . .
C31 C -0.1419(13) 0.2110(11) -0.4574(5) 0.064(3) Uiso 1 1 d D . .
O32 O -0.1993(12) 0.2598(10) -0.4981(4) 0.099(3) Uiso 1 1 d . A .
H32A H -0.2096 0.2076 -0.5173 0.148 Uiso 1 1 calc R . .
O33 O -0.0945(8) 0.1465(6) -0.2614(3) 0.0506(18) Uani 1 1 d . . .
C34 C -0.1768(11) 0.2331(9) -0.2352(4) 0.044(2) Uiso 1 1 d D A .
C35 C -0.3182(13) 0.2159(11) -0.2248(5) 0.065(3) Uiso 1 1 d D . .
H35A H -0.3556 0.1453 -0.2333 0.078 Uiso 1 1 calc R A .
C36 C -0.1215(14) 0.3327(10) -0.2192(4) 0.066(3) Uiso 1 1 d D . .
H36A H -0.0251 0.3444 -0.2248 0.079 Uiso 1 1 calc R A .
C37 C -0.4060(16) 0.2998(12) -0.2023(5) 0.078(4) Uiso 1 1 d D A .
H37A H -0.5025 0.2885 -0.1972 0.093 Uiso 1 1 calc R . .
C38 C -0.2075(13) 0.4169(11) -0.1946(4) 0.065(3) Uiso 1 1 d D A .
H38A H -0.1686 0.4838 -0.1833 0.077 Uiso 1 1 calc R . .
C39 C -0.3492(12) 0.4014(10) -0.1871(4) 0.052(3) Uiso 1 1 d D . .
O40 O -0.4330(9) 0.4861(8) -0.1633(3) 0.073(2) Uiso 1 1 d . A .
H40A H -0.3982 0.5516 -0.1698 0.109 Uiso 1 1 calc R . .
C42A C 0.019(2) 0.0460(19) -0.1568(8) 0.043(5) Uiso 0.50 1 d PD A 1
C42B C 0.042(2) -0.0168(19) -0.1611(8) 0.043(5) Uiso 0.50 1 d PD A 2
C43A C -0.117(2) 0.007(2) -0.1500(8) 0.048(5) Uiso 0.50 1 d PD A 1
H43A H -0.1636 -0.0008 -0.1780 0.057 Uiso 0.50 1 calc PR A 1
C43B C -0.095(2) -0.052(2) -0.1575(8) 0.052(6) Uiso 0.50 1 d PD A 2
H43B H -0.1509 -0.0319 -0.1829 0.062 Uiso 0.50 1 calc PR A 2
C44A C 0.090(2) 0.0554(18) -0.1149(8) 0.057(6) Uiso 0.50 1 d PD A 1
H44A H 0.1821 0.0806 -0.1178 0.068 Uiso 0.50 1 calc PR A 1
C44B C 0.123(3) -0.0434(18) -0.1226(8) 0.058(6) Uiso 0.50 1 d PD A 2
H44B H 0.2151 -0.0170 -0.1254 0.070 Uiso 0.50 1 calc PR A 2
C45A C 0.017(3) 0.0260(17) -0.0685(10) 0.073(7) Uiso 0.50 1 d PD A 1
H45A H 0.0635 0.0318 -0.0402 0.088 Uiso 0.50 1 calc PR A 1
C45B C 0.071(2) -0.1081(18) -0.0803(9) 0.068(7) Uiso 0.50 1 d PD A 2
H45B H 0.1267 -0.1263 -0.0549 0.082 Uiso 0.50 1 calc PR A 2
C46A C -0.186(3) -0.020(2) -0.1040(8) 0.057(6) Uiso 0.50 1 d PD A 1
H46A H -0.2790 -0.0440 -0.1010 0.069 Uiso 0.50 1 calc PR A 1
C46B C -0.149(2) -0.1176(19) -0.1144(8) 0.056(6) Uiso 0.50 1 d PD A 2
H46B H -0.2411 -0.1429 -0.1116 0.067 Uiso 0.50 1 calc PR A 2
C47A C -0.118(3) -0.011(2) -0.0626(10) 0.069(7) Uiso 0.50 1 d PD A 1
C47B C -0.068(2) -0.146(2) -0.0760(9) 0.063(6) Uiso 0.50 1 d PD A 2
O48A O -0.177(2) -0.038(2) -0.0160(8) 0.100(7) Uiso 0.50 1 d P A 1
H48A H -0.1717 -0.1104 -0.0103 0.150 Uiso 0.50 1 calc PR A 1
O48B O -0.116(2) -0.2163(17) -0.0331(7) 0.085(6) Uiso 0.50 1 d P A 2
H48B H -0.1984 -0.2331 -0.0343 0.127 Uiso 0.50 1 calc PR A 2
N50 N 0.5302(12) 0.7462(10) -0.3789(4) 0.075(3) Uiso 1 1 d D . .
C51 C 0.6028(14) 0.8383(12) -0.3666(5) 0.071(4) Uiso 1 1 d D . .
H51A H 0.6770 0.8236 -0.3474 0.086 Uiso 1 1 calc R . .
C52 C 0.4242(14) 0.7743(13) -0.4062(5) 0.076(4) Uiso 1 1 d D . .
H52A H 0.3725 0.7119 -0.4155 0.092 Uiso 1 1 calc R . .
C53 C 0.5710(15) 0.9555(12) -0.3816(5) 0.076(4) Uiso 1 1 d D B .
H53A H 0.6249 1.0168 -0.3727 0.091 Uiso 1 1 calc R . .
C54 C 0.3859(15) 0.8874(12) -0.4217(5) 0.080(4) Uiso 1 1 d D B .
H54A H 0.3105 0.9005 -0.4404 0.096 Uiso 1 1 calc R . .
C55 C 0.4625(14) 0.9813(12) -0.4089(5) 0.073(4) Uiso 1 1 d D . .
C56 C 0.394(3) 1.104(2) -0.4144(11) 0.067(7) Uiso 0.50 1 d P B 1
H56A H 0.3260 1.1152 -0.3855 0.080 Uiso 0.50 1 calc PR B 1
H56B H 0.4661 1.1633 -0.4139 0.080 Uiso 0.50 1 calc PR B 1
C57 C 0.325(3) 1.128(2) -0.4580(9) 0.059(6) Uiso 0.50 1 d P B 1
H57A H 0.2416 1.0799 -0.4549 0.071 Uiso 0.50 1 calc PR B 1
H57B H 0.3870 1.1002 -0.4863 0.071 Uiso 0.50 1 calc PR B 1
C58 C 0.283(3) 1.254(2) -0.4699(9) 0.060(7) Uiso 0.50 1 d PD B 1
C59 C 0.292(2) 1.340(2) -0.4371(11) 0.080(8) Uiso 0.50 1 d PD B 1
H59A H 0.3267 1.3238 -0.4066 0.096 Uiso 0.50 1 calc PR B 1
C61 C 0.245(3) 1.454(3) -0.4523(12) 0.099(10) Uiso 0.50 1 d PD B 1
H61A H 0.2539 1.5142 -0.4307 0.118 Uiso 0.50 1 calc PR B 1
N63 N 0.194(2) 1.4826(19) -0.4918(8) 0.060(5) Uiso 0.50 1 d PD B 1
C56A C 0.469(4) 1.111(3) -0.4329(15) 0.093(10) Uiso 0.50 1 d P B 2
H56C H 0.4443 1.1627 -0.4055 0.111 Uiso 0.50 1 calc PR B 2
H56D H 0.5682 1.1243 -0.4436 0.111 Uiso 0.50 1 calc PR B 2
C57A C 0.416(5) 1.147(4) -0.4623(18) 0.130(15) Uiso 0.50 1 d P B 2
H57C H 0.3353 1.0961 -0.4622 0.156 Uiso 0.50 1 calc PR B 2
H57D H 0.4770 1.1298 -0.4923 0.156 Uiso 0.50 1 calc PR B 2
C58A C 0.353(4) 1.285(3) -0.4729(13) 0.090(10) Uiso 0.50 1 d P B 2
C59A C 0.448(4) 1.370(3) -0.4633(13) 0.100(10) Uiso 0.50 1 d P B 2
H59B H 0.5284 1.3507 -0.4481 0.120 Uiso 0.50 1 calc PR B 2
C61A C 0.411(4) 1.487(3) -0.4781(14) 0.109(11) Uiso 0.50 1 d P . 2
H61B H 0.4725 1.5470 -0.4736 0.131 Uiso 0.50 1 calc PR . 2
N63A N 0.281(3) 1.519(3) -0.5007(11) 0.096(8) Uiso 0.50 1 d P B 2
C60 C 0.230(2) 1.291(2) -0.5108(8) 0.128(7) Uiso 1 1 d D . .
H60A H 0.172(19) 1.224(16) -0.553(7) 0.153 Uiso 1 1 d . . .
C62 C 0.197(2) 1.410(2) -0.5205(9) 0.133(7) Uiso 1 1 d D B .
H62A H 0.05(2) 1.429(16) -0.525(7) 0.159 Uiso 1 1 d . . .
C71A C -1.279(4) -0.395(3) 0.0918(13) 0.255(16) Uiso 1 1 d D . .
H71A H -1.3632 -0.4233 0.0808 0.306 Uiso 1 1 d R C .
C73A C -1.136(4) -0.373(3) 0.0677(15) 0.30(2) Uiso 1 1 d D C .
H73A H -1.1928 -0.3637 0.0405 0.355 Uiso 1 1 d R . .
N70 N -1.318(4) -0.392(3) 0.1317(13) 0.111(10) Uiso 0.50 1 d PD C 1
C72 C -1.229(4) -0.346(3) 0.1526(16) 0.120(12) Uiso 0.50 1 d PD C 1
H72B H -1.2492 -0.3395 0.1869 0.143 Uiso 0.50 1 calc PR C 1
C74 C -1.107(5) -0.303(3) 0.1323(19) 0.162(18) Uiso 0.50 1 d PD C 1
H74A H -1.0519 -0.2668 0.1530 0.194 Uiso 0.50 1 calc PR C 1
C75 C -1.061(5) -0.308(3) 0.0863(19) 0.151(16) Uiso 0.50 1 d PD C 1
C76 C -0.939(9) -0.222(8) 0.035(3) 0.28(4) Uiso 0.50 1 d P C 1
H76A H -0.9057 -0.2672 0.0066 0.339 Uiso 0.50 1 calc PR C 1
H76B H -0.9742 -0.1436 0.0256 0.339 Uiso 0.50 1 calc PR C 1
C77 C -0.848(7) -0.224(6) 0.073(2) 0.19(2) Uiso 0.50 1 d P C 1
H77A H -0.8326 -0.3034 0.0868 0.232 Uiso 0.50 1 calc PR C 1
H77B H -0.8812 -0.1716 0.0993 0.232 Uiso 0.50 1 calc PR C 1
C78 C -0.618(4) -0.132(4) 0.0678(19) 0.151(17) Uiso 0.50 1 d PD C 1
H78B H -0.6407 -0.1222 0.1017 0.181 Uiso 0.50 1 calc PR C 1
C79 C -0.485(5) -0.102(3) 0.0454(16) 0.132(14) Uiso 0.50 1 d PD C 1
H79B H -0.4207 -0.0715 0.0647 0.158 Uiso 0.50 1 calc PR C 1
C80 C -0.715(4) -0.176(3) 0.0416(15) 0.114(12) Uiso 0.50 1 d PD C 1
C81 C -0.682(5) -0.188(3) -0.0098(17) 0.156(18) Uiso 0.50 1 d PD C 1
H81B H -0.7469 -0.2154 -0.0297 0.187 Uiso 0.50 1 calc PR C 1
C82 C -0.547(5) -0.158(3) -0.0290(18) 0.142(16) Uiso 0.50 1 d PD C 1
H82B H -0.5229 -0.1673 -0.0629 0.170 Uiso 0.50 1 calc PR C 1
N83 N -0.447(3) -0.115(2) -0.0035(11) 0.105(9) Uiso 0.50 1 d PD C 1
N70A N -1.293(3) -0.471(2) 0.1357(10) 0.088(7) Uiso 0.50 1 d PD C 2
C72A C -1.179(4) -0.560(4) 0.1377(14) 0.143(14) Uiso 0.50 1 d PD C 2
H72A H -1.2092 -0.6301 0.1545 0.172 Uiso 0.50 1 calc PR C 2
C74A C -1.040(5) -0.564(3) 0.1209(13) 0.154(16) Uiso 0.50 1 d PD C 2
H74B H -0.9724 -0.6200 0.1298 0.185 Uiso 0.50 1 calc PR C 2
C75A C -1.021(3) -0.462(3) 0.0858(11) 0.093(9) Uiso 0.50 1 d PD C 2
C76A C -0.823(6) -0.510(5) 0.059(2) 0.18(2) Uiso 0.50 1 d P C 2
H76C H -0.7648 -0.5445 0.0836 0.217 Uiso 0.50 1 calc PR C 2
H76D H -0.8135 -0.5510 0.0283 0.217 Uiso 0.50 1 calc PR C 2
C77A C -0.831(5) -0.333(4) 0.0525(17) 0.138(14) Uiso 0.50 1 d P C 2
H77C H -0.9018 -0.3049 0.0313 0.165 Uiso 0.50 1 calc PR C 2
H77D H -0.8502 -0.2985 0.0848 0.165 Uiso 0.50 1 calc PR C 2
C78A C -0.594(5) -0.233(4) 0.0511(17) 0.139(15) Uiso 0.50 1 d PD C 2
H78A H -0.6275 -0.1985 0.0809 0.167 Uiso 0.50 1 calc PR C 2
C79A C -0.459(6) -0.217(5) 0.0272(19) 0.18(2) Uiso 0.50 1 d PD C 2
H79A H -0.4040 -0.1643 0.0417 0.216 Uiso 0.50 1 calc PR C 2
C80A C -0.672(4) -0.304(3) 0.0265(12) 0.091(9) Uiso 0.50 1 d PD C 2
C81A C -0.615(6) -0.361(4) -0.0154(16) 0.17(2) Uiso 0.50 1 d PD C 2
H81A H -0.6707 -0.4125 -0.0298 0.205 Uiso 0.50 1 calc PR C 2
C82A C -0.473(6) -0.342(4) -0.037(2) 0.19(2) Uiso 0.50 1 d PD C 2
H82A H -0.4360 -0.3799 -0.0659 0.229 Uiso 0.50 1 calc PR C 2
N83A N -0.396(3) -0.268(3) -0.0145(11) 0.109(9) Uiso 0.50 1 d PD C 2

loop_
_atom_site_aniso_label
_atom_site_aniso_U_11
_atom_site_aniso_U_22
_atom_site_aniso_U_33
_atom_site_aniso_U_23
_atom_site_aniso_U_13
_atom_site_aniso_U_12
W1 0.0467(3) 0.0346(2) 0.0427(3) 0.00024(17) -0.00477(18) -0.00965(17)
O1 0.066(5) 0.040(4) 0.052(5) -0.007(3) -0.005(4) -0.017(4)
O3 0.041(4) 0.073(5) 0.039(4) -0.001(4) -0.003(3) -0.020(4)
O9 0.064(5) 0.045(4) 0.031(4) 0.012(3) -0.005(3) 0.002(3)
O17 0.050(4) 0.033(4) 0.070(5) -0.004(3) 0.006(4) -0.007(3)
O25 0.063(5) 0.050(4) 0.039(4) 0.000(3) -0.009(3) 0.010(4)
O33 0.053(4) 0.053(4) 0.046(4) -0.002(3) -0.005(3) -0.007(4)

loop_
_atom_type_symbol
_atom_type_description
_atom_type_scat_dispersion_real
_atom_type_scat_dispersion_imag
_atom_type_scat_source
C C 0.0033 0.0016 'International Tables Vol C Tables 4.2.6.8 and 6.1.1.4'
H H 0.0000 0.0000 'International Tables Vol C Tables 4.2.6.8 and 6.1.1.4'
O O 0.0106 0.0060 'International Tables Vol C Tables 4.2.6.8 and 6.1.1.4'
W W -0.8490 6.8722 'International Tables Vol C Tables 4.2.6.8 and 6.1.1.4'
N N 0.0061 0.0033 'International Tables Vol C Tables 4.2.6.8 and 6.1.1.4'

loop_
_geom_angle_atom_site_label_1
_geom_angle_atom_site_label_2
_geom_angle_atom_site_label_3
_geom_angle
_geom_angle_site_symmetry_3
O33 W1 O17 90.1(3) .
O33 W1 O9 177.8(3) .
O17 W1 O9 88.8(3) .
O33 W1 O1 91.0(3) .
O17 W1 O1 178.9(3) .
O9 W1 O1 90.0(3) .
O33 W1 O25 90.0(3) .
O17 W1 O25 92.3(3) .
O9 W1 O25 92.0(3) .
O1 W1 O25 87.8(3) .
O33 W1 O3 89.5(3) .
O17 W1 O3 93.0(3) .
O9 W1 O3 88.7(3) .
O1 W1 O3 86.9(3) .
O25 W1 O3 174.7(3) .
C2 O1 W1 143.2(7) .
C3 C2 C4 122.6(10) .
C3 C2 O1 121.3(10) .
C4 C2 O1 116.1(9) .
C42A O3 C42B 31.0(10) .
C42A O3 W1 144.9(9) .
C42B O3 W1 134.6(9) .
C2 C3 C5 118.8(11) .
C2 C4 C6 116.8(11) .
C7 C5 C3 119.0(11) .
C7 C6 C4 121.8(12) .
C6 C7 O8 123.1(11) .
C6 C7 C5 121.0(11) .
O8 C7 C5 115.9(10) .
C10 O9 W1 136.5(6) .
C12 C10 C11 119.7(9) .
C12 C10 O9 121.1(9) .
C11 C10 O9 119.2(9) .
C10 C11 C13 120.8(11) .
C10 C12 C14 121.3(10) .
C11 C13 C15 119.1(12) .
C15 C14 C12 118.4(11) .
C14 C15 O16 122.7(10) .
C14 C15 C13 120.6(10) .
O16 C15 C13 116.8(10) .
C18 O17 W1 152.3(6) .
C19 C18 O17 122.1(9) .
C19 C18 C20 119.6(10) .
O17 C18 C20 118.3(9) .
C18 C19 C21 121.4(11) .
C22 C20 C18 118.9(11) .
C19 C21 C23 119.6(11) .
C23 C22 C20 121.6(11) .
C22 C23 O24 124.9(10) .
C22 C23 C21 118.8(11) .
O24 C23 C21 116.3(10) .
C26 O25 W1 143.9(6) .
O25 C26 C28 120.6(9) .
O25 C26 C27 119.8(9) .
C28 C26 C27 119.5(10) .
C29 C27 C26 119.3(11) .
C26 C28 C30 120.4(11) .
C31 C29 C27 120.1(12) .
C31 C30 C28 120.6(12) .
C30 C31 O32 120.1(11) .
C30 C31 C29 120.1(12) .
O32 C31 C29 119.8(12) .
C34 O33 W1 145.7(6) .
C36 C34 C35 118.6(11) .
C36 C34 O33 122.9(10) .
C35 C34 O33 118.5(9) .
C37 C35 C34 121.7(12) .
C34 C36 C38 120.7(12) .
C35 C37 C39 119.1(13) .
C39 C38 C36 119.8(12) .
C38 C39 O40 119.1(10) .
C38 C39 C37 119.9(12) .
O40 C39 C37 120.9(11) .
O3 C42A C43A 123.8(17) .
O3 C42A C44A 117.7(17) .
C43A C42A C44A 118(2) .
C43B C42B C44B 121(2) .
C43B C42B O3 118.5(17) .
C44B C42B O3 120.1(17) .
C46A C43A C42A 123(2) .
C42B C43B C46B 118(2) .
C45A C44A C42A 118(2) .
C45B C44B C42B 121(2) .
C47A C45A C44A 123(3) .
C44B C45B C47B 119(2) .
C43A C46A C47A 119(2) .
C47B C46B C43B 122(2) .
O48A C47A C45A 118(2) .
O48A C47A C46A 123(2) .
C45A C47A C46A 119(3) .
C46B C47B C45B 119(2) .
C46B C47B O48B 123(2) .
C45B C47B O48B 118(2) .
C51 N50 C52 115.6(12) .
N50 C51 C53 122.2(13) .
N50 C52 C54 125.4(14) .
C55 C53 C51 121.0(14) .
C52 C54 C55 118.2(14) .
C53 C55 C54 117.6(13) .
C53 C55 C56 124.3(15) .
C54 C55 C56 115.9(15) .
C53 C55 C56A 112.1(17) .
C54 C55 C56A 128.1(17) .
C56 C55 C56A 31.2(15) .
C57 C56 C55 116(2) .
C56 C57 C58 117(2) .
C60 C58 C59 114(2) .
C60 C58 C57 124(2) .
C59 C58 C57 121(2) .
C58 C59 C61 115(3) .
N63 C61 C59 127(3) .
N63 C61 C62 30.6(14) .
C59 C61 C62 96(2) .
C62 N63 C61 116(3) .
C57A C56A C55 128(4) .
C56A C57A C58A 130(5) .
C59A C58A C60 131(3) .
C59A C58A C57A 112(3) .
C60 C58A C57A 113(3) .
C58A C59A C61A 115(4) .
C59A C61A N63A 123(3) .
C59A C61A C61A 94(3) 2_684
N63A C61A C61A 116(3) 2_684
C61A N63A C62 117(2) .
C58 C60 C62 122(2) .
C58 C60 C58A 26.9(16) .
C62 C60 C58A 108(2) .
N63 C62 C60 125(2) .
N63 C62 N63A 34.6(15) .
C60 C62 N63A 124(2) .
N63 C62 C61 33.5(15) .
C60 C62 C61 91.8(18) .
N63A C62 C61 45.9(14) .
N70 C71A N70A 40(2) .
N70 C71A C73A 128(4) .
N70A C71A C73A 118(3) .
N70 C71A C72 38(2) .
N70A C71A C72 58(2) .
C73A C71A C72 91(3) .
C75 C73A C71A 119(4) .
C75 C73A C75A 78(3) .
C71A C73A C75A 115(3) .
C75 C73A C74 37(3) .
C71A C73A C74 84(3) .
C75A C73A C74 80(2) .
C71A N70 C72 108(4) .
N70 C72 C74 128(5) .
N70 C72 C71A 34(2) .
C74 C72 C71A 94(4) .
C75 C74 C72 125(5) .
C75 C74 C73A 35(3) .
C72 C74 C73A 90(4) .
C73A C75 C74 107(5) .
C73A C75 C76 111(5) .
C74 C75 C76 140(5) .
C77 C76 C75 83(5) .
C76 C77 C80 99(6) .
C80 C78 C79 122(5) .
N83 C79 C78 121(4) .
C78 C80 C81 119(4) .
C78 C80 C77 116(4) .
C81 C80 C77 125(4) .
C82 C81 C80 115(5) .
N83 C82 C81 127(5) .
C79 N83 C82 116(4) .
C71A N70A C72A 113(3) .
C74A C72A N70A 136(4) .
C72A C74A C75A 104(4) .
C74A C75A C73A 128(3) .
C74A C75A C76A 94(3) .
C73A C75A C76A 135(3) .
C77A C76A C75A 74(2) .
C80A C77A C76A 101(3) .
C80A C78A C79A 113(5) .
N83A C79A C78A 129(5) .
C78A C80A C81A 122(4) .
C78A C80A C77A 117(4) .
C81A C80A C77A 121(4) .
C80A C81A C82A 122(5) .
N83A C82A C81A 117(5) .
C82A N83A C79A 118(5) .

loop_
_geom_bond_atom_site_label_1
_geom_bond_atom_site_label_2
_geom_bond_distance
_geom_bond_site_symmetry_2
W1 O33 1.866(7) .
W1 O17 1.871(7) .
W1 O9 1.872(7) .
W1 O1 1.875(7) .
W1 O25 1.890(7) .
W1 O3 1.906(7) .
O1 C2 1.388(12) .
C2 C3 1.369(14) .
C2 C4 1.386(14) .
O3 C42A 1.34(2) .
O3 C42B 1.44(2) .
C3 C5 1.413(14) .
C4 C6 1.409(15) .
C5 C7 1.383(15) .
C6 C7 1.341(15) .
C7 O8 1.372(13) .
O9 C10 1.395(11) .
C10 C12 1.366(13) .
C10 C11 1.368(14) .
C11 C13 1.379(15) .
C12 C14 1.392(14) .
C13 C15 1.395(15) .
C14 C15 1.379(14) .
C15 O16 1.378(13) .
O17 C18 1.377(12) .
C18 C19 1.353(13) .
C18 C20 1.391(14) .
C19 C21 1.365(15) .
C20 C22 1.391(15) .
C21 C23 1.412(14) .
C22 C23 1.341(14) .
C23 O24 1.384(14) .
O25 C26 1.363(12) .
C26 C28 1.371(14) .
C26 C27 1.405(15) .
C27 C29 1.388(15) .
C28 C30 1.380(15) .
C29 C31 1.381(15) .
C30 C31 1.364(15) .
C31 O32 1.365(15) .
O33 C34 1.408(12) .
C34 C36 1.363(15) .
C34 C35 1.368(15) .
C35 C37 1.370(16) .
C36 C38 1.385(16) .
C37 C39 1.379(16) .
C38 C39 1.364(15) .
C39 O40 1.370(13) .
C42A C43A 1.37(2) .
C42A C44A 1.39(2) .
C42B C43B 1.37(2) .
C42B C44B 1.38(2) .
C43A C46A 1.36(3) .
C43B C46B 1.40(3) .
C44A C45A 1.39(3) .
C44B C45B 1.37(3) .
C45A C47A 1.36(3) .
C45B C47B 1.39(3) .
C46A C47A 1.36(3) .
C46B C47B 1.38(3) .
C47A O48A 1.34(3) .
C47B O48B 1.41(3) .
N50 C51 1.340(16) .
N50 C52 1.341(15) .
C51 C53 1.396(18) .
C52 C54 1.373(17) .
C53 C55 1.355(17) .
C54 C55 1.384(17) .
C55 C56 1.52(3) .
C55 C56A 1.57(4) .
C56 C57 1.42(4) .
C57 C58 1.50(3) .
C58 C60 1.31(3) .
C58 C59 1.35(3) .
C59 C61 1.41(3) .
C61 N63 1.25(3) .
C61 C62 2.03(4) .
N63 C62 1.15(2) .
C56A C57A 1.05(5) .
C57A C58A 1.68(5) .
C58A C59A 1.38(4) .
C58A C60 1.65(4) .
C59A C61A 1.40(5) .
C61A N63A 1.48(4) .
C61A C61A 1.98(7) 2_684
N63A C62 1.63(3) .
C60 C62 1.38(2) .
C71A N70 1.10(4) .
C71A N70A 1.42(4) .
C71A C73A 1.46(3) .
C71A C72 1.87(5) .
C73A C75 1.21(4) .
C73A C75A 1.57(3) .
C73A C74 2.00(6) .
N70 C72 1.21(4) .
C72 C74 1.32(4) .
C74 C75 1.27(4) .
C75 C76 1.94(9) .
C76 C77 1.41(8) .
C77 C80 1.53(7) .
C78 C80 1.34(4) .
C78 C79 1.39(4) .
C79 N83 1.34(4) .
C80 C81 1.40(4) .
C81 C82 1.38(4) .
C82 N83 1.35(4) .
N70A C72A 1.47(4) .
C72A C74A 1.36(4) .
C74A C75A 1.46(4) .
C75A C76A 2.02(6) .
C76A C77A 1.99(6) .
C77A C80A 1.64(5) .
C78A C80A 1.35(4) .
C78A C79A 1.39(4) .
C79A N83A 1.36(5) .
C80A C81A 1.38(4) .
C81A C82A 1.44(4) .
C82A N83A 1.34(5) .
